data_7720242
loop_
_publ_author_name
'Belousov, Yuriy A.'
'Polikovsky, Trofim A.'
'Metlin, Mikhail T.'
'Shikin, Daniil D.'
'Gontcharenko, Victoria E.'
'Lyssenko, Konstanin A.'
'Drozdov, Andrey A.'
'Korshunov, Vladislav M.'
'Taydakov, Ilya V.'
'Marchetti, Fabio'
'Pettinari, Claudio'

_publ_section_title
;
 Why europium acylpyrazolonates are bad phosphors: lessons learned from
 the study of ionic and polymer complexes [MLnQ<sub>4</sub>], M =
 NEt<sub>4</sub><sup>+</sup>, Ag<sup/>.
;
_journal_issue 7
_journal_name_full 'Dalton transactions (Cambridge, England : 2003)'
_journal_page_first 3087
_journal_page_last 3100
_journal_paper_doi 10.1039/d5dt02746b
_journal_volume 55
_journal_year 2026
_chemical_formula_moiety 'C68 H52 Ag Eu N8 O8, 1.75(C2 H3 N)'
_chemical_formula_sum 'C71.5 H57.25 Ag Eu N9.75 O8'
_chemical_formula_weight 1440.85
_space_group_crystal_system monoclinic
_space_group_IT_number 14
_space_group_name_Hall '-P 2yn'
_space_group_name_H-M_alt 'P 1 21/n 1'
_atom_sites_solution_hydrogens geom
_audit_creation_date 2024-07-24
_audit_creation_method
;
Olex2 1.5
(compiled 2024.02.16 svn.r378c4104 for OlexSys, GUI svn.r6928)
;
_audit_update_record
;
2024-07-29 deposited with the CCDC.	2026-01-06 downloaded from the CCDC.
;
_cell_angle_alpha 90
_cell_angle_beta 112.8130(10)
_cell_angle_gamma 90
_cell_formula_units_Z 4
_cell_length_a 14.0434(8)
_cell_length_b 29.1528(16)
_cell_length_c 16.7937(9)
_cell_measurement_reflns_used 10092
_cell_measurement_temperature 296(2)
_cell_measurement_theta_max 23.58
_cell_measurement_theta_min 2.48
_cell_volume 6337.6(6)
_computing_molecular_graphics 'Olex2 1.5 (Dolomanov et al., 2009)'
_computing_publication_material 'Olex2 1.5 (Dolomanov et al., 2009)'
_computing_structure_refinement 'SHELXL 2018/3 (Sheldrick, 2015)'
_diffrn_ambient_temperature 296.15
_diffrn_measured_fraction_theta_full 1.000
_diffrn_measured_fraction_theta_max 1.000
_diffrn_measurement_device_type 'SMART APEX II area-detector diffractometer'
_diffrn_measurement_method \"I?-scans
_diffrn_radiation_type MoK\a
_diffrn_radiation_wavelength 0.71073
_diffrn_reflns_av_R_equivalents 0.0751
_diffrn_reflns_av_unetI/netI 0.0622
_diffrn_reflns_Laue_measured_fraction_full 1.000
_diffrn_reflns_Laue_measured_fraction_max 1.000
_diffrn_reflns_limit_h_max 19
_diffrn_reflns_limit_h_min -19
_diffrn_reflns_limit_k_max 39
_diffrn_reflns_limit_k_min -39
_diffrn_reflns_limit_l_max 22
_diffrn_reflns_limit_l_min -22
_diffrn_reflns_number 75904
_diffrn_reflns_point_group_measured_fraction_full 1.000
_diffrn_reflns_point_group_measured_fraction_max 1.000
_diffrn_reflns_theta_full 25.242
_diffrn_reflns_theta_max 28.999
_diffrn_reflns_theta_min 1.397
_exptl_absorpt_coefficient_mu 1.355
_exptl_absorpt_correction_T_max 0.6478
_exptl_absorpt_correction_T_min 0.5643
_exptl_absorpt_correction_type multi-scan
_exptl_absorpt_process_details
;
SADABS-2016/2 (Bruker,2016/2) was used for absorption correction.
wR2(int) was 0.1543 before and 0.0751 after correction.
The Ratio of minimum to maximum transmission is 0.8711.
The \l/2 correction factor is Not present.
;
_exptl_crystal_colour colourless
_exptl_crystal_density_diffrn 1.510
_exptl_crystal_description block
_exptl_crystal_F_000 2914
_exptl_crystal_size_max 0.138
_exptl_crystal_size_mid 0.127
_exptl_crystal_size_min 0.119
_refine_diff_density_max 1.418
_refine_diff_density_min -1.213
_refine_diff_density_rms 0.111
_refine_ls_extinction_method none
_refine_ls_goodness_of_fit_ref 1.024
_refine_ls_hydrogen_treatment constr
_refine_ls_matrix_type full
_refine_ls_number_parameters 1005
_refine_ls_number_reflns 16834
_refine_ls_number_restraints 226
_refine_ls_restrained_S_all 1.030
_refine_ls_R_factor_all 0.0687
_refine_ls_R_factor_gt 0.0427
_refine_ls_shift/su_max 0.005
_refine_ls_shift/su_mean 0.000
_refine_ls_structure_factor_coef Fsqd
_refine_ls_weighting_details 'w=1/[\s^2^(Fo^2^)+(0.0306P)^2^+8.8160P] where P=(Fo^2^+2Fc^2^)/3'
_refine_ls_weighting_scheme calc
_refine_ls_wR_factor_gt 0.0841
_refine_ls_wR_factor_ref 0.0939
_reflns_Friedel_coverage 0.000
_reflns_number_gt 12632
_reflns_number_total 16834
_reflns_threshold_expression 'I > 2\s(I)'
_cod_data_source_file d5dt02746b2.cif
_cod_data_source_block ag_eu
_cod_original_formula_sum 'C71.50 H57.25 Ag Eu N9.75 O8'
_cod_database_code 7720242
_shelx_shelxl_version_number 2018/3
_shelx_space_group_comment
;
The symmetry employed for this shelxl refinement is uniquely defined
by the following loop, which should always be used as a source of
symmetry information in preference to the above space-group names.
They are only intended as comments.
;
_olex2_refinement_description
;
1. Fixed Uiso
 At 1.2 times of:
  All C(H) groups
 At 1.5 times of:
  All C(H,H,H) groups
2. Restrained distances
 N2S-C3S
 1.14 with sigma of 0.02
 N2S-C3S = N2SA-C3SA
 1.15 with sigma of 0.002
 C4SA-C3SA
 1.45 with sigma of 0.002
 C3S-N2S
 1.137 with sigma of 0.01
 N2SA-C3SA
 1.15 with sigma of 0.002
 C3S-C4S
 1.456 with sigma of 0.01
 C4S-N2S
 2.593 with sigma of 0.02
 N7A-N8A
 1.4 with sigma of 0.02
 N8A-C52A
 1.38 with sigma of 0.02
 C52A-C53A
 1.43 with sigma of 0.02
 C54A-C53A
 1.43 with sigma of 0.02
 N7A-C54A
 1.31 with sigma of 0.02
 C54A-C55A
 1.51 with sigma of 0.02
 N2S-C4S
 2.6 with sigma of 0.02
 C4SA-N2SA
 2.61 with sigma of 0.002
 N2SA-C4SA
 2.6 with sigma of 0.002
 N2S-C4S
 2.59 with sigma of 0.04
 N2SA-C4SA
 2.59 with sigma of 0.04
 O8A-C56A \\sim O8-C56 \\sim O7A-C52A \\sim O7-C52
 with sigma of 0.02
3. Uiso/Uaniso restraints and constraints
N2S \\sim C3S \\sim C4S: within 2A with sigma of 0.04 and sigma for terminal
atoms of 0.08 within 2A
Uanis(C4SA) \\sim Ueq, Uanis(N2SA) \\sim Ueq, Uanis(C3SA) \\sim Ueq, Uanis(C4S)
\\sim Ueq, Uanis(N2S) \\sim Ueq, Uanis(C3S) \\sim Ueq: with sigma of 0.003 and
sigma for terminal atoms of 0.006
Uanis(O8A) \\sim Ueq, Uanis(C58A) \\sim Ueq, Uanis(O7A) \\sim Ueq, Uanis(N8A)
\\sim Ueq, Uanis(C54A) \\sim Ueq, Uanis(C56A) \\sim Ueq, Uanis(C60A) \\sim Ueq,
Uanis(N7A) \\sim Ueq, Uanis(C62A) \\sim Ueq, Uanis(C52A) \\sim Ueq, Uanis(C55A)
\\sim Ueq, Uanis(C64A) \\sim Ueq, Uanis(C53A) \\sim Ueq, Uanis(C65A) \\sim Ueq,
Uanis(C59A) \\sim Ueq, Uanis(C66A) \\sim Ueq, Uanis(C57A) \\sim Ueq,
Uanis(C67A) \\sim Ueq, Uanis(C61A) \\sim Ueq, Uanis(C68A) \\sim Ueq,
Uanis(C63A) \\sim Ueq: with sigma of 0.003 and sigma for terminal atoms of 0.006
Uanis(C44) \\sim Ueq, Uanis(C43) \\sim Ueq, Uanis(C42) \\sim Ueq: with sigma of
0.006 and sigma for terminal atoms of 0.012
Uanis(C67A) = Uanis(C68A) = Uanis(C66A)
Uanis(C4SA) = Uanis(C4S)
Uanis(C3SA) = Uanis(C3S)
4. Rigid body (RIGU) restrains
 N2S, C3S, C4S
 with sigma for 1-2 distances of 0.004 and sigma for 1-3 distances of 0.004
5. Others
 Fixed Sof: O7(0.8) O8(0.8) N8(0.8) N7(0.8) C52(0.8) C53(0.8) C54(0.8)
 C56(0.8) C58(0.8) H58(0.8) C59(0.8) H59(0.8) C60(0.8) H60(0.8) C61(0.8)
 H61(0.8) C62(0.8) H62(0.8) C63(0.8) C64(0.8) H64(0.8) C65(0.8) H65(0.8)
 C66(0.8) H66(0.8) C67(0.8) H67(0.8) C68(0.8) H68(0.8) C55(0.8) H55A(0.8)
 H55B(0.8) H55C(0.8) N2S(0.5) C3S(0.5) C4S(0.5) H4SA(0.5) H4SB(0.5) H4SC(0.5)
 O8A(0.2) N8A(0.2) C56A(0.2) N7A(0.2) C52A(0.2) C57(0.8) C64A(0.2) H64A(0.2)
 C65A(0.2) H65A(0.2) C66A(0.2) H66A(0.2) C67A(0.2) H67A(0.2) C68A(0.2)
 H68A(0.2) C63A(0.2) C55A(0.2) H55D(0.2) H55E(0.2) H55F(0.2) O7A(0.2) C53A(0.2)
 C60A(0.2) H60A(0.2) C59A(0.2) H59A(0.2) C58A(0.2) H58A(0.2) C57A(0.2)
 C62A(0.2) H62A(0.2) C61A(0.2) H61A(0.2) C54A(0.2) N2SA(0.25) C3SA(0.25)
 C4SA(0.25) H4SD(0.25) H4SE(0.25) H4SF(0.25)
6.a Aromatic/amide H refined with riding coordinates:
 C7(H7), C8(H8), C9(H9), C10(H10), C11(H11), C13(H13), C14(H14), C15(H15),
 C16(H16), C17(H17), C58(H58), C59(H59), C60(H60), C61(H61), C62(H62), C64(H64),
  C65(H65), C66(H66), C67(H67), C68(H68), C41(H41), C42(H42), C43(H43),
 C44(H44), C45(H45), C51(H51), C50(H50), C49(H49), C48(H48), C47(H47), C24(H24),
  C25(H25), C26(H26), C27(H27), C28(H28), C30(H30), C31(H31), C32(H32),
 C33(H33), C34(H34), C64A(H64A), C65A(H65A), C66A(H66A), C67A(H67A), C68A(H68A),
  C60A(H60A), C59A(H59A), C58A(H58A), C62A(H62A), C61A(H61A)
6.b Fitted hexagon refined as free rotating group:
 C64A(C65A,C66A,C67A,C68A,C63A), C60A(C59A,C58A,C57A,C62A,C61A)
6.c Idealised Me refined as rotating group:
 C4(H4A,H4B,H4C), C55(H55A,H55B,H55C), C38(H38A,H38B,H38C), C21(H21A,H21B,
 H21C), C2S(H2SA,H2SB,H2SC), C4S(H4SA,H4SB,H4SC), C55A(H55D,H55E,H55F),
 C4SA(H4SD,H4SE,H4SF)
;
_olex2_submission_special_instructions 'No special instructions were received'

loop_
_space_group_symop_operation_xyz
'x, y, z'
'-x+1/2, y+1/2, -z+1/2'
'-x, -y, -z'
'x-1/2, -y-1/2, z-1/2'

loop_
_atom_site_label
_atom_site_type_symbol
_atom_site_fract_x
_atom_site_fract_y
_atom_site_fract_z
_atom_site_U_iso_or_equiv
_atom_site_adp_type
_atom_site_occupancy
_atom_site_site_symmetry_order
_atom_site_calc_flag
_atom_site_refinement_flags_posn
_atom_site_refinement_flags_adp
_atom_site_refinement_flags_occupancy
_atom_site_disorder_assembly
_atom_site_disorder_group
Eu1 Eu 0.44570(2) 0.66534(2) 0.78668(2) 0.01593(5) Uani 1 1 d . . . . .
Ag1 Ag 0.37925(2) 0.76321(2) 1.17663(2) 0.03045(8) Uani 1 1 d . . . . .
O1 O 0.28302(18) 0.67173(8) 0.79650(15) 0.0211(5) Uani 1 1 d . . . . .
O2 O 0.37526(19) 0.73958(8) 0.73233(15) 0.0220(5) Uani 1 1 d . . . . .
N2 N 0.1458(2) 0.70432(9) 0.82041(18) 0.0200(6) Uani 1 1 d . . . . .
N1 N 0.0955(2) 0.74699(10) 0.80916(19) 0.0224(6) Uani 1 1 d . . . . .
C1 C 0.2266(3) 0.70576(11) 0.7935(2) 0.0186(7) Uani 1 1 d . . . . .
C2 C 0.2280(3) 0.75164(11) 0.7634(2) 0.0200(7) Uani 1 1 d . . . . .
C3 C 0.1448(3) 0.77430(11) 0.7758(2) 0.0203(7) Uani 1 1 d . . . . .
C5 C 0.3003(3) 0.76452(11) 0.7271(2) 0.0187(7) Uani 1 1 d . . . . .
C6 C 0.2924(3) 0.80901(11) 0.6801(2) 0.0197(7) Uani 1 1 d . . . . .
C7 C 0.3799(3) 0.83658(12) 0.7018(2) 0.0264(8) Uani 1 1 d . . . . .
H7 H 0.440135 0.828895 0.748437 0.032 Uiso 1 1 calc R U . . .
C8 C 0.3768(3) 0.87554(13) 0.6534(3) 0.0340(9) Uani 1 1 d . . . . .
H8 H 0.433651 0.895022 0.669506 0.041 Uiso 1 1 calc R U . . .
C9 C 0.2893(3) 0.88536(14) 0.5812(3) 0.0343(10) Uani 1 1 d . . . . .
H9 H 0.288649 0.910724 0.547395 0.041 Uiso 1 1 calc R U . . .
C10 C 0.2034(3) 0.85813(14) 0.5589(3) 0.0308(9) Uani 1 1 d . . . . .
H10 H 0.144659 0.865196 0.510397 0.037 Uiso 1 1 calc R U . . .
C11 C 0.2039(3) 0.81995(13) 0.6086(2) 0.0255(8) Uani 1 1 d . . . . .
H11 H 0.145153 0.801764 0.593974 0.031 Uiso 1 1 calc R U . . .
C12 C 0.1175(3) 0.66889(11) 0.8655(2) 0.0205(7) Uani 1 1 d . . . . .
C13 C 0.1544(3) 0.62416(12) 0.8671(2) 0.0241(8) Uani 1 1 d . . . . .
H13 H 0.195739 0.616909 0.836984 0.029 Uiso 1 1 calc R U . . .
C14 C 0.1285(3) 0.59083(13) 0.9139(3) 0.0298(9) Uani 1 1 d . . . . .
H14 H 0.152991 0.561072 0.915338 0.036 Uiso 1 1 calc R U . . .
C15 C 0.0668(3) 0.60121(14) 0.9585(3) 0.0321(9) Uani 1 1 d . . . . .
H15 H 0.050924 0.578682 0.990642 0.039 Uiso 1 1 calc R U . . .
C16 C 0.0286(3) 0.64517(14) 0.9553(3) 0.0320(9) Uani 1 1 d . . . . .
H16 H -0.014218 0.652088 0.984258 0.038 Uiso 1 1 calc R U . . .
C17 C 0.0541(3) 0.67889(13) 0.9089(2) 0.0264(8) Uani 1 1 d . . . . .
H17 H 0.028367 0.708456 0.906968 0.032 Uiso 1 1 calc R U . . .
C4 C 0.1113(3) 0.82346(12) 0.7599(3) 0.0281(8) Uani 1 1 d . . . . .
H4A H 0.082890 0.829375 0.698917 0.042 Uiso 1 1 calc R U . . .
H4B H 0.169733 0.843097 0.787618 0.042 Uiso 1 1 calc R U . . .
H4C H 0.059805 0.829377 0.783070 0.042 Uiso 1 1 calc R U . . .
O7 O 0.4431(3) 0.66059(12) 0.6464(2) 0.0200(8) Uani 0.8 1 d D . P A 1
O8 O 0.3367(3) 0.60017(13) 0.7144(2) 0.0231(8) Uani 0.8 1 d D . P A 1
N8 N 0.4856(3) 0.61915(12) 0.5457(2) 0.0208(8) Uani 0.8 1 d . . P A 1
N7 N 0.4626(3) 0.57671(13) 0.5043(3) 0.0259(9) Uani 0.8 1 d . . P A 1
C52 C 0.4360(4) 0.62521(15) 0.6008(3) 0.0188(9) Uani 0.8 1 d D . P A 1
C53 C 0.3788(3) 0.58397(14) 0.5948(3) 0.0190(9) Uani 0.8 1 d . . P A 1
C54 C 0.3968(5) 0.5559(2) 0.5318(4) 0.0225(13) Uani 0.8 1 d . . P A 1
C56 C 0.3298(3) 0.57373(15) 0.6527(3) 0.0199(9) Uani 0.8 1 d D . P A 1
C58 C 0.3005(5) 0.50324(19) 0.7213(4) 0.0434(14) Uani 0.8 1 d . . P A 1
H58 H 0.350421 0.514050 0.772681 0.052 Uiso 0.8 1 calc R U P A 1
C59 C 0.2559(5) 0.4605(2) 0.7209(5) 0.0560(17) Uani 0.8 1 d . . P A 1
H59 H 0.278665 0.442441 0.770379 0.067 Uiso 0.8 1 calc R U P A 1
C60 C 0.1790(5) 0.4454(2) 0.6476(5) 0.060(2) Uani 0.8 1 d . . P A 1
H60 H 0.148223 0.417103 0.647329 0.072 Uiso 0.8 1 calc R U P A 1
C61 C 0.1458(5) 0.4722(2) 0.5726(5) 0.0532(17) Uani 0.8 1 d . . P A 1
H61 H 0.092331 0.461957 0.522830 0.064 Uiso 0.8 1 calc R U P A 1
C62 C 0.1932(4) 0.51434(18) 0.5727(4) 0.0384(13) Uani 0.8 1 d . . P A 1
H62 H 0.171871 0.532052 0.522745 0.046 Uiso 0.8 1 calc R U P A 1
C63 C 0.5622(4) 0.64674(18) 0.5335(4) 0.0239(11) Uani 0.8 1 d . . P A 1
C64 C 0.5678(5) 0.69379(18) 0.5515(5) 0.025(2) Uani 0.8 1 d . . P A 1
H64 H 0.523573 0.707181 0.574103 0.030 Uiso 0.8 1 calc R U P A 1
C65 C 0.6404(4) 0.7200(2) 0.5351(3) 0.0339(13) Uani 0.8 1 d . . P A 1
H65 H 0.644937 0.751321 0.546797 0.041 Uiso 0.8 1 calc R U P A 1
C66 C 0.7063(5) 0.7001(2) 0.5016(3) 0.0377(13) Uani 0.8 1 d . . P A 1
H66 H 0.753360 0.718077 0.489069 0.045 Uiso 0.8 1 calc R U P A 1
C67 C 0.7019(4) 0.6532(2) 0.4866(3) 0.0367(13) Uani 0.8 1 d . . P A 1
H67 H 0.747733 0.639696 0.465786 0.044 Uiso 0.8 1 calc R U P A 1
C68 C 0.6301(4) 0.62660(19) 0.5023(3) 0.0310(11) Uani 0.8 1 d . . P A 1
H68 H 0.627235 0.595177 0.492070 0.037 Uiso 0.8 1 calc R U P A 1
C55 C 0.3629(4) 0.50893(17) 0.4983(4) 0.0394(13) Uani 0.8 1 d . . P A 1
H55A H 0.291739 0.509703 0.459167 0.059 Uiso 0.8 1 calc R U P A 1
H55B H 0.370592 0.488765 0.545550 0.059 Uiso 0.8 1 calc R U P A 1
H55C H 0.404487 0.498001 0.468367 0.059 Uiso 0.8 1 calc R U P A 1
O5 O 0.49275(17) 0.70854(7) 0.91648(14) 0.0171(5) Uani 1 1 d . . . . .
O6 O 0.44703(17) 0.61483(7) 0.90033(14) 0.0175(5) Uani 1 1 d . . . . .
N6 N 0.4469(2) 0.73783(9) 1.02442(17) 0.0162(6) Uani 1 1 d . . . . .
N5 N 0.4030(2) 0.72210(9) 1.08124(18) 0.0188(6) Uani 1 1 d . . . . .
C35 C 0.4557(2) 0.70287(11) 0.9732(2) 0.0161(6) Uani 1 1 d . . . . .
C36 C 0.4194(2) 0.66269(11) 1.0009(2) 0.0164(6) Uani 1 1 d . . . . .
C37 C 0.3856(3) 0.67742(11) 1.0660(2) 0.0181(7) Uani 1 1 d . . . . .
C39 C 0.4276(2) 0.61860(11) 0.9668(2) 0.0161(6) Uani 1 1 d . . . . .
C40 C 0.4181(3) 0.57491(11) 1.0086(2) 0.0225(7) Uani 1 1 d . . . . .
C41 C 0.3697(3) 0.53804(12) 0.9549(3) 0.0329(9) Uani 1 1 d . . . . .
H41 H 0.339675 0.542031 0.895339 0.039 Uiso 1 1 calc R U . . .
C42 C 0.3668(4) 0.49576(15) 0.9906(4) 0.0486(12) Uani 1 1 d . U . . .
H42 H 0.334826 0.471277 0.954712 0.058 Uiso 1 1 calc R U . . .
C43 C 0.4096(4) 0.48939(17) 1.0766(4) 0.0572(14) Uani 1 1 d . U . . .
H43 H 0.407229 0.460592 1.099561 0.069 Uiso 1 1 calc R U . . .
C44 C 0.4563(5) 0.52490(19) 1.1301(4) 0.0617(15) Uani 1 1 d . U . . .
H44 H 0.484194 0.520385 1.189523 0.074 Uiso 1 1 calc R U . . .
C45 C 0.4626(4) 0.56813(15) 1.0963(3) 0.0403(11) Uani 1 1 d . . . . .
H45 H 0.496516 0.592053 1.132969 0.048 Uiso 1 1 calc R U . . .
C46 C 0.4803(2) 0.78379(11) 1.0257(2) 0.0165(7) Uani 1 1 d . . . . .
C51 C 0.5301(3) 0.80609(11) 1.1037(2) 0.0213(7) Uani 1 1 d . . . . .
H51 H 0.539654 0.791231 1.155276 0.026 Uiso 1 1 calc R U . . .
C50 C 0.5657(3) 0.85050(13) 1.1051(3) 0.0307(9) Uani 1 1 d . . . . .
H50 H 0.597398 0.865790 1.157365 0.037 Uiso 1 1 calc R U . . .
C49 C 0.5542(3) 0.87208(13) 1.0286(3) 0.0352(10) Uani 1 1 d . . . . .
H49 H 0.579544 0.901629 1.029462 0.042 Uiso 1 1 calc R U . . .
C48 C 0.5051(3) 0.84980(13) 0.9510(3) 0.0316(9) Uani 1 1 d . . . . .
H48 H 0.497553 0.864488 0.899740 0.038 Uiso 1 1 calc R U . . .
C47 C 0.4667(3) 0.80578(12) 0.9483(2) 0.0235(8) Uani 1 1 d . . . . .
H47 H 0.432394 0.791135 0.895720 0.028 Uiso 1 1 calc R U . . .
C38 C 0.3285(3) 0.65282(12) 1.1120(2) 0.0256(8) Uani 1 1 d . . . . .
H38A H 0.376746 0.636609 1.160720 0.038 Uiso 1 1 calc R U . . .
H38B H 0.280927 0.631424 1.073280 0.038 Uiso 1 1 calc R U . . .
H38C H 0.291122 0.674629 1.131604 0.038 Uiso 1 1 calc R U . . .
O3 O 0.10050(19) 0.79510(8) 1.31002(16) 0.0222(5) Uani 1 1 d . . . . .
O4 O 0.07526(19) 0.89236(8) 1.29908(16) 0.0220(5) Uani 1 1 d . . . . .
N4 N 0.2370(2) 0.77742(9) 1.27061(18) 0.0190(6) Uani 1 1 d . . . . .
N3 N 0.3097(2) 0.80057(10) 1.24846(18) 0.0201(6) Uani 1 1 d . . . . .
C18 C 0.1722(3) 0.80735(11) 1.2879(2) 0.0191(7) Uani 1 1 d . . . . .
C19 C 0.2071(3) 0.85224(11) 1.2766(2) 0.0212(7) Uani 1 1 d . . . . .
C20 C 0.2921(3) 0.84488(12) 1.2511(2) 0.0230(8) Uani 1 1 d . . . . .
C22 C 0.1599(3) 0.89286(11) 1.2896(2) 0.0222(7) Uani 1 1 d . . . . .
C23 C 0.2089(3) 0.93875(12) 1.2929(3) 0.0267(8) Uani 1 1 d . . . . .
C24 C 0.1527(3) 0.97338(14) 1.2379(3) 0.0419(11) Uani 1 1 d . . . . .
H24 H 0.086815 0.967419 1.196986 0.050 Uiso 1 1 calc R U . . .
C25 C 0.1951(4) 1.01691(16) 1.2441(4) 0.0636(17) Uani 1 1 d . . . . .
H25 H 0.158426 1.039993 1.206442 0.076 Uiso 1 1 calc R U . . .
C26 C 0.2922(4) 1.02583(15) 1.3064(4) 0.0547(14) Uani 1 1 d . . . . .
H26 H 0.319991 1.055135 1.311048 0.066 Uiso 1 1 calc R U . . .
C27 C 0.3480(4) 0.99183(15) 1.3616(3) 0.0479(12) Uani 1 1 d . . . . .
H27 H 0.413231 0.998108 1.403314 0.058 Uiso 1 1 calc R U . . .
C28 C 0.3061(3) 0.94779(13) 1.3546(3) 0.0342(9) Uani 1 1 d . . . . .
H28 H 0.343672 0.924585 1.391398 0.041 Uiso 1 1 calc R U . . .
C29 C 0.2443(3) 0.72924(11) 1.2839(2) 0.0207(7) Uani 1 1 d . . . . .
C30 C 0.1552(3) 0.70327(12) 1.2582(3) 0.0301(9) Uani 1 1 d . . . . .
H30 H 0.090941 0.716716 1.228914 0.036 Uiso 1 1 calc R U . . .
C31 C 0.1634(3) 0.65648(13) 1.2770(3) 0.0383(10) Uani 1 1 d . . . . .
H31 H 0.104002 0.638610 1.261115 0.046 Uiso 1 1 calc R U . . .
C32 C 0.2591(3) 0.63650(13) 1.3190(3) 0.0345(9) Uani 1 1 d . . . . .
H32 H 0.263657 0.605415 1.332357 0.041 Uiso 1 1 calc R U . . .
C33 C 0.3477(3) 0.66222(12) 1.3412(2) 0.0254(8) Uani 1 1 d . . . . .
H33 H 0.412062 0.648349 1.367237 0.030 Uiso 1 1 calc R U . . .
C34 C 0.3407(3) 0.70921(12) 1.3243(2) 0.0222(7) Uani 1 1 d . . . . .
H34 H 0.400156 0.726977 1.340155 0.027 Uiso 1 1 calc R U . . .
C21 C 0.3560(3) 0.87799(13) 1.2251(3) 0.0294(9) Uani 1 1 d . . . . .
H21A H 0.406927 0.891620 1.275774 0.044 Uiso 1 1 calc R U . . .
H21B H 0.312342 0.901533 1.189408 0.044 Uiso 1 1 calc R U . . .
H21C H 0.389888 0.862073 1.193368 0.044 Uiso 1 1 calc R U . . .
C1S C 0.3171(3) 0.75571(15) 0.5000(3) 0.0369(10) Uani 1 1 d . . . . .
C2S C 0.2361(3) 0.72356(15) 0.4945(3) 0.0372(10) Uani 1 1 d . . . . .
H2SA H 0.241473 0.696837 0.463105 0.056 Uiso 1 1 calc R U . . .
H2SB H 0.169997 0.737736 0.465184 0.056 Uiso 1 1 calc R U . . .
H2SC H 0.243335 0.714804 0.551681 0.056 Uiso 1 1 calc R U . . .
N1S N 0.3811(3) 0.78043(15) 0.5043(3) 0.0579(12) Uani 1 1 d . . . . .
N2S N -0.0796(6) 0.4495(2) 0.6504(5) 0.0292(16) Uani 0.5 1 d D U P B 1
C3S C -0.0333(6) 0.4822(2) 0.6793(5) 0.0256(15) Uani 0.5 1 d D U P B 1
C4S C 0.0160(8) 0.5264(3) 0.7045(7) 0.059(2) Uani 0.5 1 d D U P B 1
H4SA H -0.008177 0.546822 0.655857 0.088 Uiso 0.5 1 calc R U P B 1
H4SB H 0.089485 0.522873 0.723835 0.088 Uiso 0.5 1 calc R U P B 1
H4SC H -0.000698 0.538819 0.750411 0.088 Uiso 0.5 1 calc R U P B 1
O8A O 0.4816(11) 0.6686(5) 0.6553(10) 0.016(4) Uani 0.2 1 d D U P A 2
N8A N 0.3327(14) 0.5434(6) 0.6082(11) 0.040(4) Uani 0.2 1 d D U P A 2
C56A C 0.4916(18) 0.6383(7) 0.6052(12) 0.032(5) Uani 0.2 1 d D U P A 2
N7A N 0.3606(14) 0.5302(7) 0.5379(11) 0.038(4) Uani 0.2 1 d D U P A 2
C52A C 0.3769(14) 0.5843(5) 0.6404(12) 0.020(4) Uani 0.2 1 d D U P A 2
C57 C 0.2732(4) 0.5299(2) 0.6484(4) 0.0291(13) Uani 0.8 1 d . . P A 1
C64A C 0.2290(11) 0.5302(4) 0.6954(9) 0.025(4) Uani 0.2 1 d G U P A 2
H64A H 0.229091 0.561243 0.708142 0.030 Uiso 0.2 1 calc R U P A 2
C65A C 0.1787(12) 0.4990(5) 0.7282(10) 0.058(7) Uani 0.2 1 d G U P A 2
H65A H 0.145117 0.509216 0.763001 0.070 Uiso 0.2 1 calc R U P A 2
C66A C 0.1785(14) 0.4526(5) 0.7091(12) 0.060(4) Uani 0.2 1 d G U P A 2
H66A H 0.144876 0.431774 0.731113 0.072 Uiso 0.2 1 calc R U P A 2
C67A C 0.2287(15) 0.4374(4) 0.6571(13) 0.060(4) Uani 0.2 1 d G U P A 2
H67A H 0.228609 0.406358 0.644367 0.072 Uiso 0.2 1 calc R U P A 2
C68A C 0.2790(14) 0.4686(5) 0.6243(11) 0.060(4) Uani 0.2 1 d G U P A 2
H68A H 0.312583 0.458384 0.589508 0.072 Uiso 0.2 1 calc R U P A 2
C63A C 0.2792(12) 0.5150(5) 0.6434(10) 0.018(6) Uani 0.2 1 d G U P A 2
C55A C 0.4530(18) 0.5551(8) 0.4555(14) 0.042(5) Uani 0.2 1 d D U P A 2
H55D H 0.513552 0.536125 0.472355 0.063 Uiso 0.2 1 calc R U P A 2
H55E H 0.467006 0.584176 0.435613 0.063 Uiso 0.2 1 calc R U P A 2
H55F H 0.397120 0.540293 0.409967 0.063 Uiso 0.2 1 calc R U P A 2
O7A O 0.3685(14) 0.6035(7) 0.7054(11) 0.032(5) Uani 0.2 1 d D U P A 2
C53A C 0.4354(18) 0.5981(8) 0.5926(13) 0.037(5) Uani 0.2 1 d D U P A 2
C60A C 0.7172(12) 0.6725(6) 0.5013(11) 0.028(6) Uani 0.2 1 d G U P A 2
H60A H 0.767404 0.680090 0.480195 0.034 Uiso 0.2 1 calc R U P A 2
C59A C 0.6509(15) 0.7061(4) 0.5087(12) 0.028(5) Uani 0.2 1 d G U P A 2
H59A H 0.656796 0.736201 0.492577 0.033 Uiso 0.2 1 calc R U P A 2
C58A C 0.5758(14) 0.6948(5) 0.5401(13) 0.032(13) Uani 0.2 1 d G U P A 2
H58A H 0.531470 0.717343 0.545112 0.039 Uiso 0.2 1 calc R U P A 2
C57A C 0.5670(12) 0.6499(6) 0.5642(11) 0.023(6) Uani 0.2 1 d G U P A 2
C62A C 0.6333(11) 0.6163(4) 0.5568(10) 0.034(5) Uani 0.2 1 d G U P A 2
H62A H 0.627359 0.586260 0.572885 0.041 Uiso 0.2 1 calc R U P A 2
C61A C 0.7083(11) 0.6276(5) 0.5253(10) 0.034(5) Uani 0.2 1 d G U P A 2
H61A H 0.752685 0.605118 0.520350 0.041 Uiso 0.2 1 calc R U P A 2
C54A C 0.4240(19) 0.5623(8) 0.5312(15) 0.014(6) Uani 0.2 1 d D U P A 2
N2SA N -0.0627(15) 0.4371(4) 0.6781(11) 0.046(5) Uani 0.25 1 d D U P C 2
C3SA C -0.0791(12) 0.4734(4) 0.6491(9) 0.0256(15) Uani 0.25 1 d D U P C 2
C4SA C -0.1102(16) 0.5173(4) 0.6056(12) 0.059(2) Uani 0.25 1 d D U P C 2
H4SD H -0.063389 0.540766 0.638420 0.088 Uiso 0.25 1 calc R U P C 2
H4SE H -0.178903 0.524616 0.600828 0.088 Uiso 0.25 1 calc R U P C 2
H4SF H -0.108865 0.515586 0.549012 0.088 Uiso 0.25 1 calc R U P C 2

loop_
_atom_site_aniso_label
_atom_site_aniso_U_11
_atom_site_aniso_U_22
_atom_site_aniso_U_33
_atom_site_aniso_U_23
_atom_site_aniso_U_13
_atom_site_aniso_U_12
Eu1 0.02336(9) 0.01097(7) 0.01644(8) -0.00028(6) 0.01097(6) 0.00090(7)
Ag1 0.04430(18) 0.02220(14) 0.04097(18) -0.01119(12) 0.03417(15) -0.00452(13)
O1 0.0198(12) 0.0169(12) 0.0258(13) 0.0042(10) 0.0078(10) 0.0008(10)
O2 0.0259(13) 0.0178(12) 0.0231(13) 0.0037(10) 0.0104(11) 0.0016(10)
N2 0.0188(15) 0.0164(14) 0.0242(15) 0.0021(11) 0.0076(13) 0.0004(11)
N1 0.0231(16) 0.0176(14) 0.0263(16) 0.0012(12) 0.0094(13) 0.0035(12)
C1 0.0175(17) 0.0168(16) 0.0174(16) -0.0010(13) 0.0024(14) -0.0010(13)
C2 0.0212(18) 0.0147(16) 0.0190(17) 0.0005(13) 0.0023(14) 0.0000(13)
C3 0.0187(17) 0.0190(17) 0.0205(17) 0.0015(13) 0.0047(14) 0.0001(13)
C5 0.0201(17) 0.0138(15) 0.0166(16) -0.0007(12) 0.0012(14) -0.0006(13)
C6 0.0207(17) 0.0170(16) 0.0208(17) 0.0033(13) 0.0073(14) 0.0005(13)
C7 0.0232(18) 0.0221(18) 0.030(2) 0.0045(15) 0.0064(16) -0.0007(15)
C8 0.027(2) 0.023(2) 0.049(3) 0.0091(18) 0.0118(19) -0.0035(16)
C9 0.033(2) 0.027(2) 0.047(3) 0.0192(18) 0.019(2) 0.0068(17)
C10 0.025(2) 0.035(2) 0.029(2) 0.0114(17) 0.0062(17) 0.0090(17)
C11 0.0229(19) 0.0246(18) 0.0258(19) 0.0045(15) 0.0060(16) -0.0002(15)
C12 0.0172(16) 0.0179(16) 0.0226(17) 0.0033(14) 0.0036(14) -0.0007(13)
C13 0.0187(18) 0.0215(18) 0.032(2) 0.0008(15) 0.0101(16) 0.0006(14)
C14 0.0231(19) 0.0222(19) 0.044(2) 0.0048(17) 0.0132(18) 0.0003(15)
C15 0.029(2) 0.032(2) 0.038(2) 0.0119(17) 0.0158(19) -0.0006(17)
C16 0.028(2) 0.036(2) 0.036(2) 0.0065(18) 0.0169(18) 0.0043(17)
C17 0.0256(19) 0.0244(18) 0.029(2) 0.0027(15) 0.0105(17) 0.0048(15)
C4 0.028(2) 0.0186(18) 0.038(2) 0.0032(15) 0.0132(18) 0.0038(15)
O7 0.028(2) 0.0145(17) 0.0186(17) -0.0023(12) 0.0102(17) -0.0045(15)
O8 0.025(2) 0.0219(18) 0.0241(19) -0.0082(13) 0.0115(17) -0.0044(16)
N8 0.026(2) 0.0213(18) 0.0176(18) -0.0036(14) 0.0114(16) -0.0005(15)
N7 0.035(2) 0.021(2) 0.027(2) -0.0101(16) 0.0174(19) -0.0006(17)
C52 0.026(2) 0.015(2) 0.014(2) 0.0008(16) 0.0063(18) 0.0015(18)
C53 0.022(2) 0.016(2) 0.019(2) -0.0006(17) 0.0083(19) 0.0017(17)
C54 0.020(3) 0.021(3) 0.029(3) -0.007(2) 0.013(3) -0.004(2)
C56 0.020(2) 0.019(2) 0.020(2) -0.0041(17) 0.0071(19) -0.0010(18)
C58 0.052(4) 0.034(3) 0.052(4) -0.006(3) 0.029(3) -0.009(3)
C59 0.069(5) 0.049(4) 0.061(4) 0.006(3) 0.037(4) -0.014(3)
C60 0.061(5) 0.029(3) 0.109(7) -0.013(4) 0.056(5) -0.018(3)
C61 0.041(3) 0.044(4) 0.076(5) -0.030(3) 0.024(3) -0.016(3)
C62 0.034(3) 0.034(3) 0.050(3) -0.014(2) 0.020(3) -0.003(2)
C63 0.023(3) 0.031(3) 0.018(3) 0.003(2) 0.009(2) 0.001(2)
C64 0.028(4) 0.027(4) 0.016(3) 0.0030(19) 0.004(3) -0.003(2)
C65 0.041(3) 0.036(3) 0.018(3) 0.003(2) 0.003(2) -0.013(2)
C66 0.036(3) 0.054(4) 0.023(3) 0.000(2) 0.011(2) -0.016(3)
C67 0.038(3) 0.048(4) 0.033(3) -0.005(3) 0.023(3) -0.009(3)
C68 0.032(3) 0.042(3) 0.024(3) -0.003(2) 0.016(2) 0.000(2)
C55 0.050(3) 0.027(3) 0.052(3) -0.022(2) 0.031(3) -0.009(2)
O5 0.0236(12) 0.0157(11) 0.0178(12) -0.0018(9) 0.0142(10) -0.0019(9)
O6 0.0217(12) 0.0136(11) 0.0197(12) -0.0009(9) 0.0107(10) 0.0018(9)
N6 0.0198(14) 0.0126(13) 0.0202(14) -0.0041(11) 0.0120(12) -0.0020(11)
N5 0.0222(15) 0.0199(14) 0.0206(15) -0.0030(11) 0.0151(13) -0.0014(12)
C35 0.0146(16) 0.0134(15) 0.0197(16) -0.0053(12) 0.0061(13) 0.0013(12)
C36 0.0178(16) 0.0148(15) 0.0193(16) -0.0010(13) 0.0103(13) -0.0011(13)
C37 0.0201(17) 0.0155(16) 0.0208(17) -0.0013(12) 0.0101(14) 0.0009(13)
C39 0.0131(15) 0.0175(16) 0.0170(16) -0.0005(12) 0.0052(13) 0.0020(12)
C40 0.0282(19) 0.0139(16) 0.034(2) 0.0048(14) 0.0217(17) 0.0058(14)
C41 0.039(2) 0.0164(18) 0.057(3) -0.0023(17) 0.034(2) -0.0018(16)
C42 0.054(3) 0.023(2) 0.090(3) -0.004(2) 0.050(3) -0.0036(19)
C43 0.077(3) 0.033(2) 0.090(4) 0.024(2) 0.063(3) 0.018(2)
C44 0.092(4) 0.056(3) 0.055(3) 0.028(2) 0.049(3) 0.025(3)
C45 0.066(3) 0.030(2) 0.033(2) 0.0104(18) 0.029(2) 0.013(2)
C46 0.0150(16) 0.0131(15) 0.0235(17) -0.0008(13) 0.0096(14) 0.0022(12)
C51 0.0228(18) 0.0175(17) 0.0225(18) -0.0004(13) 0.0076(15) 0.0000(14)
C50 0.038(2) 0.0241(19) 0.026(2) -0.0085(15) 0.0083(18) -0.0051(17)
C49 0.047(3) 0.0159(18) 0.042(2) -0.0046(16) 0.016(2) -0.0086(17)
C48 0.048(3) 0.0192(18) 0.028(2) 0.0044(15) 0.0153(19) -0.0034(17)
C47 0.031(2) 0.0190(17) 0.0204(18) -0.0032(13) 0.0095(16) -0.0034(15)
C38 0.035(2) 0.0225(18) 0.028(2) -0.0053(14) 0.0226(18) -0.0048(15)
O3 0.0290(14) 0.0142(11) 0.0331(14) 0.0024(10) 0.0229(12) 0.0026(10)
O4 0.0278(13) 0.0165(12) 0.0299(14) -0.0027(10) 0.0201(12) -0.0011(10)
N4 0.0228(15) 0.0166(14) 0.0228(15) -0.0034(11) 0.0146(13) 0.0024(11)
N3 0.0227(15) 0.0221(15) 0.0222(15) -0.0053(12) 0.0160(13) -0.0011(12)
C18 0.0248(18) 0.0164(16) 0.0206(17) 0.0014(13) 0.0137(15) 0.0037(13)
C19 0.0269(19) 0.0157(16) 0.0273(19) -0.0017(14) 0.0175(16) -0.0003(14)
C20 0.0256(19) 0.0244(19) 0.0244(18) -0.0046(14) 0.0157(16) -0.0019(14)
C22 0.032(2) 0.0152(16) 0.0265(19) 0.0014(13) 0.0188(17) -0.0001(14)
C23 0.035(2) 0.0192(18) 0.040(2) -0.0033(15) 0.0299(19) -0.0019(15)
C24 0.032(2) 0.024(2) 0.076(3) 0.011(2) 0.029(2) -0.0006(17)
C25 0.054(3) 0.029(3) 0.120(5) 0.026(3) 0.048(3) -0.002(2)
C26 0.053(3) 0.020(2) 0.104(4) 0.001(2) 0.045(3) -0.011(2)
C27 0.053(3) 0.033(2) 0.063(3) -0.010(2) 0.028(3) -0.015(2)
C28 0.042(2) 0.024(2) 0.045(3) -0.0055(17) 0.026(2) -0.0058(17)
C29 0.0296(19) 0.0145(16) 0.0226(18) -0.0046(13) 0.0154(16) 0.0000(14)
C30 0.0220(19) 0.0200(18) 0.044(2) -0.0046(16) 0.0079(18) 0.0051(15)
C31 0.031(2) 0.0181(19) 0.066(3) -0.0088(18) 0.019(2) -0.0027(16)
C32 0.041(2) 0.0156(18) 0.048(3) -0.0052(17) 0.018(2) 0.0042(16)
C33 0.0252(19) 0.0246(18) 0.0249(18) -0.0026(15) 0.0082(15) 0.0072(15)
C34 0.0228(18) 0.0256(18) 0.0193(17) -0.0061(14) 0.0094(15) -0.0011(14)
C21 0.034(2) 0.027(2) 0.038(2) -0.0011(16) 0.0266(19) -0.0005(16)
C1S 0.042(3) 0.038(2) 0.039(2) -0.0062(19) 0.024(2) 0.001(2)
C2S 0.043(3) 0.043(2) 0.034(2) -0.0089(19) 0.023(2) -0.005(2)
N1S 0.061(3) 0.052(3) 0.082(3) -0.018(2) 0.051(3) -0.014(2)
N2S 0.032(3) 0.020(3) 0.036(4) 0.010(3) 0.014(3) 0.000(3)
C3S 0.023(2) 0.028(2) 0.026(2) -0.0010(17) 0.0096(17) 0.0057(17)
C4S 0.062(4) 0.048(3) 0.066(4) -0.017(3) 0.024(3) 0.001(3)
O8A 0.019(4) 0.018(4) 0.014(4) -0.001(3) 0.009(3) 0.000(3)
N8A 0.040(5) 0.039(5) 0.039(5) -0.002(3) 0.014(3) 0.001(3)
C56A 0.031(5) 0.032(5) 0.031(5) 0.003(3) 0.011(3) 0.001(3)
N7A 0.038(5) 0.037(5) 0.037(5) -0.002(3) 0.013(3) 0.002(3)
C52A 0.022(5) 0.019(5) 0.021(5) 0.001(3) 0.009(3) 0.001(3)
C57 0.034(3) 0.017(3) 0.041(3) -0.009(2) 0.019(3) -0.001(2)
C64A 0.026(5) 0.025(5) 0.024(5) -0.001(3) 0.010(3) -0.001(3)
C65A 0.058(7) 0.058(7) 0.058(7) 0.000(3) 0.022(4) -0.002(3)
C66A 0.060(5) 0.059(5) 0.060(5) -0.0001(17) 0.023(2) -0.0003(17)
C67A 0.060(5) 0.059(5) 0.060(5) -0.0001(17) 0.023(2) -0.0003(17)
C68A 0.060(5) 0.059(5) 0.060(5) -0.0001(17) 0.023(2) -0.0003(17)
C63A 0.019(6) 0.018(6) 0.018(6) -0.001(3) 0.007(3) 0.000(3)
C55A 0.047(7) 0.041(7) 0.039(7) 0.004(5) 0.019(5) -0.002(5)
O7A 0.032(6) 0.033(6) 0.031(6) -0.001(3) 0.012(3) 0.000(3)
C53A 0.038(6) 0.036(6) 0.036(6) 0.001(3) 0.014(3) 0.000(3)
C60A 0.029(7) 0.031(7) 0.027(7) 0.000(3) 0.014(4) -0.001(3)
C59A 0.028(6) 0.028(6) 0.028(6) 0.001(3) 0.011(3) 0.000(3)
C58A 0.033(13) 0.033(13) 0.032(13) -0.001(3) 0.013(6) 0.001(3)
C57A 0.024(6) 0.023(6) 0.021(7) -0.001(3) 0.008(3) 0.000(3)
C62A 0.033(5) 0.034(5) 0.033(5) -0.001(3) 0.013(3) 0.000(3)
C61A 0.035(5) 0.036(5) 0.033(5) -0.001(3) 0.015(3) 0.001(3)
C54A 0.014(6) 0.013(6) 0.013(6) -0.001(3) 0.004(3) -0.001(3)
N2SA 0.045(7) 0.045(7) 0.046(7) 0.008(5) 0.016(5) 0.008(5)
C3SA 0.023(2) 0.028(2) 0.026(2) -0.0010(17) 0.0096(17) 0.0057(17)
C4SA 0.062(4) 0.048(3) 0.066(4) -0.017(3) 0.024(3) 0.001(3)

loop_
_atom_type_symbol
_atom_type_description
_atom_type_scat_dispersion_real
_atom_type_scat_dispersion_imag
_atom_type_scat_source
C C 0.0033 0.0016 'International Tables Vol C Tables 4.2.6.8 and 6.1.1.4'
H H 0.0000 0.0000 'International Tables Vol C Tables 4.2.6.8 and 6.1.1.4'
Ag Ag -0.8971 1.1015 'International Tables Vol C Tables 4.2.6.8 and 6.1.1.4'
Eu Eu -0.1578 3.6682 'International Tables Vol C Tables 4.2.6.8 and 6.1.1.4'
N N 0.0061 0.0033 'International Tables Vol C Tables 4.2.6.8 and 6.1.1.4'
O O 0.0106 0.0060 'International Tables Vol C Tables 4.2.6.8 and 6.1.1.4'

loop_
_geom_angle_atom_site_label_1
_geom_angle_atom_site_label_2
_geom_angle_atom_site_label_3
_geom_angle
_geom_angle_site_symmetry_1
_geom_angle_site_symmetry_3
_geom_angle_publ_flag
O1 Eu1 O2 71.89(8) . . ?
O1 Eu1 O8 70.11(11) . . ?
O1 Eu1 O5 80.02(8) . . ?
O1 Eu1 O6 72.71(8) . . ?
O1 Eu1 C35 65.78(8) . . ?
O1 Eu1 O4 139.66(8) . 4_675 ?
O1 Eu1 O8A 127.1(3) . . ?
O2 Eu1 O8 115.09(11) . . ?
O2 Eu1 C35 85.47(8) . . ?
O2 Eu1 O4 147.12(8) . 4_675 ?
O2 Eu1 O8A 79.7(4) . . ?
O7 Eu1 O1 115.86(11) . . ?
O7 Eu1 O2 80.11(10) . . ?
O7 Eu1 O8 72.10(13) . . ?
O7 Eu1 O5 147.37(10) . . ?
O7 Eu1 O6 138.86(10) . . ?
O7 Eu1 C35 163.76(10) . . ?
O7 Eu1 O3 81.37(11) . 4_675 ?
O7 Eu1 O4 76.38(10) . 4_675 ?
O8 Eu1 C35 121.44(11) . . ?
O5 Eu1 O2 78.40(8) . . ?
O5 Eu1 O8 139.82(11) . . ?
O5 Eu1 O6 71.51(7) . . ?
O5 Eu1 C35 18.42(8) . . ?
O5 Eu1 O4 110.84(8) . 4_675 ?
O5 Eu1 O8A 136.4(3) . . ?
O6 Eu1 O2 136.64(8) . . ?
O6 Eu1 O8 74.29(11) . . ?
O6 Eu1 C35 57.34(8) . . ?
O6 Eu1 O4 74.49(7) . 4_675 ?
O6 Eu1 O8A 143.0(4) . . ?
O3 Eu1 O1 143.66(8) 4_675 . ?
O3 Eu1 O2 80.79(8) 4_675 . ?
O3 Eu1 O8 145.30(11) 4_675 . ?
O3 Eu1 O5 71.20(8) 4_675 . ?
O3 Eu1 O6 116.42(8) 4_675 . ?
O3 Eu1 C35 89.02(8) 4_675 . ?
O3 Eu1 O4 73.27(8) 4_675 4_675 ?
O3 Eu1 O8A 68.4(3) 4_675 . ?
O4 Eu1 O8 78.94(11) 4_675 . ?
O4 Eu1 C35 113.43(8) 4_675 . ?
O4 Eu1 O8A 72.2(4) 4_675 . ?
O8A Eu1 C35 154.6(3) . . ?
O7A Eu1 O1 81.7(4) . . ?
O7A Eu1 O2 117.2(5) . . ?
O7A Eu1 O5 150.6(4) . . ?
O7A Eu1 O6 81.1(5) . . ?
O7A Eu1 C35 132.5(4) . . ?
O7A Eu1 O4 70.6(5) . 4_675 ?
O7A Eu1 O8A 72.9(5) . . ?
N3 Ag1 N5 163.23(11) . . ?
C1 O1 Eu1 132.1(2) . . ?
C5 O2 Eu1 139.3(2) . . ?
N1 N2 C12 118.9(3) . . ?
C1 N2 N1 111.4(3) . . ?
C1 N2 C12 129.2(3) . . ?
C3 N1 N2 105.8(3) . . ?
O1 C1 N2 123.3(3) . . ?
O1 C1 C2 131.0(3) . . ?
N2 C1 C2 105.6(3) . . ?
C3 C2 C1 104.9(3) . . ?
C5 C2 C1 120.4(3) . . ?
C5 C2 C3 134.6(3) . . ?
N1 C3 C2 112.2(3) . . ?
N1 C3 C4 118.3(3) . . ?
C2 C3 C4 129.4(3) . . ?
O2 C5 C2 122.4(3) . . ?
O2 C5 C6 115.3(3) . . ?
C2 C5 C6 122.3(3) . . ?
C7 C6 C5 118.9(3) . . ?
C11 C6 C5 120.8(3) . . ?
C11 C6 C7 119.7(3) . . ?
C6 C7 H7 120.2 . . ?
C8 C7 C6 119.7(3) . . ?
C8 C7 H7 120.2 . . ?
C7 C8 H8 120.0 . . ?
C9 C8 C7 119.9(4) . . ?
C9 C8 H8 120.0 . . ?
C8 C9 H9 119.7 . . ?
C10 C9 C8 120.7(4) . . ?
C10 C9 H9 119.7 . . ?
C9 C10 H10 120.0 . . ?
C9 C10 C11 120.1(4) . . ?
C11 C10 H10 120.0 . . ?
C6 C11 H11 120.1 . . ?
C10 C11 C6 119.8(3) . . ?
C10 C11 H11 120.1 . . ?
C13 C12 N2 120.5(3) . . ?
C17 C12 N2 119.8(3) . . ?
C17 C12 C13 119.7(3) . . ?
C12 C13 H13 120.4 . . ?
C14 C13 C12 119.2(3) . . ?
C14 C13 H13 120.4 . . ?
C13 C14 H14 119.6 . . ?
C15 C14 C13 120.8(4) . . ?
C15 C14 H14 119.6 . . ?
C14 C15 H15 120.1 . . ?
C14 C15 C16 119.8(4) . . ?
C16 C15 H15 120.1 . . ?
C15 C16 H16 120.0 . . ?
C15 C16 C17 120.0(4) . . ?
C17 C16 H16 120.0 . . ?
C12 C17 C16 120.4(3) . . ?
C12 C17 H17 119.8 . . ?
C16 C17 H17 119.8 . . ?
C3 C4 H4A 109.5 . . ?
C3 C4 H4B 109.5 . . ?
C3 C4 H4C 109.5 . . ?
H4A C4 H4B 109.5 . . ?
H4A C4 H4C 109.5 . . ?
H4B C4 H4C 109.5 . . ?
C52 O7 Eu1 128.5(3) . . ?
C56 O8 Eu1 135.6(3) . . ?
N7 N8 C63 118.2(4) . . ?
C52 N8 N7 111.8(4) . . ?
C52 N8 C63 129.6(4) . . ?
C54 N7 N8 106.8(4) . . ?
O7 C52 N8 125.0(4) . . ?
O7 C52 C53 129.7(4) . . ?
N8 C52 C53 105.3(4) . . ?
C52 C53 C54 106.1(5) . . ?
C56 C53 C52 122.4(4) . . ?
C56 C53 C54 130.8(5) . . ?
N7 C54 C53 109.9(5) . . ?
N7 C54 C55 116.9(5) . . ?
C53 C54 C55 133.0(6) . . ?
O8 C56 C53 121.9(4) . . ?
O8 C56 C57 115.6(4) . . ?
C53 C56 C57 122.4(4) . . ?
C59 C58 H58 118.9 . . ?
C57 C58 H58 118.9 . . ?
C57 C58 C59 122.1(6) . . ?
C58 C59 H59 120.2 . . ?
C60 C59 C58 119.6(6) . . ?
C60 C59 H59 120.2 . . ?
C59 C60 H60 119.9 . . ?
C59 C60 C61 120.3(6) . . ?
C61 C60 H60 119.9 . . ?
C60 C61 H61 120.1 . . ?
C62 C61 C60 119.8(6) . . ?
C62 C61 H61 120.1 . . ?
C61 C62 H62 120.1 . . ?
C61 C62 C57 119.9(6) . . ?
C57 C62 H62 120.1 . . ?
C64 C63 N8 120.4(6) . . ?
C68 C63 N8 119.1(5) . . ?
C68 C63 C64 120.5(6) . . ?
C63 C64 H64 120.6 . . ?
C65 C64 C63 118.8(8) . . ?
C65 C64 H64 120.6 . . ?
C64 C65 H65 119.7 . . ?
C64 C65 C66 120.5(6) . . ?
C66 C65 H65 119.7 . . ?
C65 C66 H66 120.0 . . ?
C65 C66 C67 119.9(5) . . ?
C67 C66 H66 120.0 . . ?
C66 C67 H67 119.9 . . ?
C68 C67 C66 120.3(5) . . ?
C68 C67 H67 119.9 . . ?
C63 C68 H68 120.1 . . ?
C67 C68 C63 119.8(5) . . ?
C67 C68 H68 120.1 . . ?
C54 C55 H55A 109.5 . . ?
C54 C55 H55B 109.5 . . ?
C54 C55 H55C 109.5 . . ?
H55A C55 H55B 109.5 . . ?
H55A C55 H55C 109.5 . . ?
H55B C55 H55C 109.5 . . ?
C35 O5 Eu1 125.0(2) . . ?
C39 O6 Eu1 135.7(2) . . ?
N5 N6 C46 122.0(3) . . ?
C35 N6 N5 110.8(3) . . ?
C35 N6 C46 127.1(3) . . ?
N6 N5 Ag1 124.6(2) . . ?
C37 N5 Ag1 128.7(2) . . ?
C37 N5 N6 106.7(3) . . ?
O5 C35 Eu1 36.60(15) . . ?
O5 C35 N6 122.8(3) . . ?
O5 C35 C36 131.2(3) . . ?
N6 C35 Eu1 150.5(2) . . ?
N6 C35 C36 106.0(3) . . ?
C36 C35 Eu1 98.60(19) . . ?
C35 C36 C39 120.9(3) . . ?
C37 C36 C35 105.8(3) . . ?
C37 C36 C39 133.2(3) . . ?
N5 C37 C36 110.7(3) . . ?
N5 C37 C38 117.7(3) . . ?
C36 C37 C38 131.3(3) . . ?
O6 C39 C36 121.0(3) . . ?
O6 C39 C40 115.9(3) . . ?
C36 C39 C40 123.1(3) . . ?
C41 C40 C39 117.6(3) . . ?
C45 C40 C39 123.0(3) . . ?
C45 C40 C41 119.1(4) . . ?
C40 C41 H41 120.2 . . ?
C42 C41 C40 119.7(4) . . ?
C42 C41 H41 120.2 . . ?
C41 C42 H42 119.5 . . ?
C43 C42 C41 121.0(5) . . ?
C43 C42 H42 119.5 . . ?
C42 C43 H43 119.9 . . ?
C42 C43 C44 120.3(5) . . ?
C44 C43 H43 119.9 . . ?
C43 C44 H44 119.7 . . ?
C43 C44 C45 120.5(5) . . ?
C45 C44 H44 119.7 . . ?
C40 C45 C44 119.4(5) . . ?
C40 C45 H45 120.3 . . ?
C44 C45 H45 120.3 . . ?
C51 C46 N6 120.1(3) . . ?
C51 C46 C47 120.2(3) . . ?
C47 C46 N6 119.7(3) . . ?
C46 C51 H51 120.0 . . ?
C50 C51 C46 120.0(3) . . ?
C50 C51 H51 120.0 . . ?
C51 C50 H50 120.0 . . ?
C49 C50 C51 119.9(3) . . ?
C49 C50 H50 120.0 . . ?
C50 C49 H49 120.0 . . ?
C48 C49 C50 120.0(4) . . ?
C48 C49 H49 120.0 . . ?
C49 C48 H48 119.6 . . ?
C49 C48 C47 120.9(4) . . ?
C47 C48 H48 119.6 . . ?
C46 C47 H47 120.5 . . ?
C48 C47 C46 119.0(3) . . ?
C48 C47 H47 120.5 . . ?
C37 C38 H38A 109.5 . . ?
C37 C38 H38B 109.5 . . ?
C37 C38 H38C 109.5 . . ?
H38A C38 H38B 109.5 . . ?
H38A C38 H38C 109.5 . . ?
H38B C38 H38C 109.5 . . ?
C18 O3 Eu1 127.4(2) . 4_576 ?
C22 O4 Eu1 135.3(2) . 4_576 ?
N3 N4 C29 120.4(3) . . ?
C18 N4 N3 111.4(3) . . ?
C18 N4 C29 127.6(3) . . ?
N4 N3 Ag1 116.8(2) . . ?
C20 N3 Ag1 130.9(2) . . ?
C20 N3 N4 107.4(3) . . ?
O3 C18 N4 123.8(3) . . ?
O3 C18 C19 130.8(3) . . ?
N4 C18 C19 105.3(3) . . ?
C20 C19 C18 105.6(3) . . ?
C22 C19 C18 122.6(3) . . ?
C22 C19 C20 131.8(3) . . ?
N3 C20 C19 110.3(3) . . ?
N3 C20 C21 118.7(3) . . ?
C19 C20 C21 131.0(3) . . ?
O4 C22 C19 122.1(3) . . ?
O4 C22 C23 116.7(3) . . ?
C19 C22 C23 121.2(3) . . ?
C24 C23 C22 119.4(4) . . ?
C28 C23 C22 120.4(4) . . ?
C28 C23 C24 120.1(4) . . ?
C23 C24 H24 120.1 . . ?
C25 C24 C23 119.8(5) . . ?
C25 C24 H24 120.1 . . ?
C24 C25 H25 120.1 . . ?
C26 C25 C24 119.8(5) . . ?
C26 C25 H25 120.1 . . ?
C25 C26 H26 119.6 . . ?
C27 C26 C25 120.8(4) . . ?
C27 C26 H26 119.6 . . ?
C26 C27 H27 120.2 . . ?
C26 C27 C28 119.6(5) . . ?
C28 C27 H27 120.2 . . ?
C23 C28 C27 120.0(4) . . ?
C23 C28 H28 120.0 . . ?
C27 C28 H28 120.0 . . ?
C30 C29 N4 119.5(3) . . ?
C30 C29 C34 121.1(3) . . ?
C34 C29 N4 119.4(3) . . ?
C29 C30 H30 120.6 . . ?
C29 C30 C31 118.7(4) . . ?
C31 C30 H30 120.6 . . ?
C30 C31 H31 119.8 . . ?
C32 C31 C30 120.4(4) . . ?
C32 C31 H31 119.8 . . ?
C31 C32 H32 119.7 . . ?
C33 C32 C31 120.5(4) . . ?
C33 C32 H32 119.7 . . ?
C32 C33 H33 120.2 . . ?
C32 C33 C34 119.7(3) . . ?
C34 C33 H33 120.2 . . ?
C29 C34 C33 119.5(3) . . ?
C29 C34 H34 120.3 . . ?
C33 C34 H34 120.3 . . ?
C20 C21 H21A 109.5 . . ?
C20 C21 H21B 109.5 . . ?
C20 C21 H21C 109.5 . . ?
H21A C21 H21B 109.5 . . ?
H21A C21 H21C 109.5 . . ?
H21B C21 H21C 109.5 . . ?
N1S C1S C2S 179.2(5) . . ?
C1S C2S H2SA 109.5 . . ?
C1S C2S H2SB 109.5 . . ?
C1S C2S H2SC 109.5 . . ?
H2SA C2S H2SB 109.5 . . ?
H2SA C2S H2SC 109.5 . . ?
H2SB C2S H2SC 109.5 . . ?
N2S C3S C4S 171.9(10) . . ?
C3S C4S H4SA 109.5 . . ?
C3S C4S H4SB 109.5 . . ?
C3S C4S H4SC 109.5 . . ?
H4SA C4S H4SB 109.5 . . ?
H4SA C4S H4SC 109.5 . . ?
H4SB C4S H4SC 109.5 . . ?
C56A O8A Eu1 133.3(14) . . ?
C52A N8A N7A 109.7(16) . . ?
C52A N8A C63A 126.3(16) . . ?
C63A N8A N7A 123.5(15) . . ?
O8A C56A C53A 119(2) . . ?
O8A C56A C57A 115.1(18) . . ?
C53A C56A C57A 125.5(15) . . ?
C54A N7A N8A 106.6(17) . . ?
N8A C52A C53A 107.5(16) . . ?
O7A C52A N8A 123.2(18) . . ?
O7A C52A C53A 129.2(17) . . ?
C58 C57 C56 118.8(5) . . ?
C58 C57 C62 118.2(5) . . ?
C62 C57 C56 123.0(5) . . ?
C65A C64A H64A 120.0 . . ?
C65A C64A C63A 120.0 . . ?
C63A C64A H64A 120.0 . . ?
C64A C65A H65A 120.0 . . ?
C66A C65A C64A 120.0 . . ?
C66A C65A H65A 120.0 . . ?
C65A C66A H66A 120.0 . . ?
C67A C66A C65A 120.0 . . ?
C67A C66A H66A 120.0 . . ?
C66A C67A H67A 120.0 . . ?
C66A C67A C68A 120.0 . . ?
C68A C67A H67A 120.0 . . ?
C67A C68A H68A 120.0 . . ?
C67A C68A C63A 120.0 . . ?
C63A C68A H68A 120.0 . . ?
C64A C63A N8A 124.3(12) . . ?
C68A C63A N8A 115.7(12) . . ?
C68A C63A C64A 120.0 . . ?
H55D C55A H55E 109.5 . . ?
H55D C55A H55F 109.5 . . ?
H55E C55A H55F 109.5 . . ?
C54A C55A H55D 109.5 . . ?
C54A C55A H55E 109.5 . . ?
C54A C55A H55F 109.5 . . ?
C52A O7A Eu1 133.1(14) . . ?
C56A C53A C52A 125.2(17) . . ?
C56A C53A C54A 128.9(18) . . ?
C52A C53A C54A 105.9(18) . . ?
C59A C60A H60A 120.0 . . ?
C59A C60A C61A 120.0 . . ?
C61A C60A H60A 120.0 . . ?
C60A C59A H59A 120.0 . . ?
C58A C59A C60A 120.0 . . ?
C58A C59A H59A 120.0 . . ?
C59A C58A H58A 120.0 . . ?
C59A C58A C57A 120.0 . . ?
C57A C58A H58A 120.0 . . ?
C58A C57A C56A 120.2(12) . . ?
C58A C57A C62A 120.0 . . ?
C62A C57A C56A 119.6(13) . . ?
C57A C62A H62A 120.0 . . ?
C61A C62A C57A 120.0 . . ?
C61A C62A H62A 120.0 . . ?
C60A C61A H61A 120.0 . . ?
C62A C61A C60A 120.0 . . ?
C62A C61A H61A 120.0 . . ?
N7A C54A C55A 112.7(17) . . ?
N7A C54A C53A 110.3(19) . . ?
C53A C54A C55A 136(2) . . ?
N2SA C3SA C4SA 173.8(16) . . ?
C3SA C4SA H4SD 109.5 . . ?
C3SA C4SA H4SE 109.5 . . ?
C3SA C4SA H4SF 109.5 . . ?
H4SD C4SA H4SE 109.5 . . ?
H4SD C4SA H4SF 109.5 . . ?
H4SE C4SA H4SF 109.5 . . ?

loop_
_geom_bond_atom_site_label_1
_geom_bond_atom_site_label_2
_geom_bond_distance
_geom_bond_site_symmetry_2
_geom_bond_publ_flag
Eu1 O1 2.361(2) . ?
Eu1 O2 2.407(2) . ?
Eu1 O7 2.347(3) . ?
Eu1 O8 2.447(4) . ?
Eu1 O5 2.378(2) . ?
Eu1 O6 2.405(2) . ?
Eu1 C35 3.269(3) . ?
Eu1 O3 2.356(2) 4_675 ?
Eu1 O4 2.427(2) 4_675 ?
Eu1 O8A 2.448(14) . ?
Eu1 O7A 2.269(18) . ?
Ag1 N5 2.128(3) . ?
Ag1 N3 2.123(3) . ?
O1 C1 1.258(4) . ?
O2 C5 1.254(4) . ?
N2 N1 1.407(4) . ?
N2 C1 1.376(4) . ?
N2 C12 1.425(4) . ?
N1 C3 1.315(4) . ?
C1 C2 1.433(4) . ?
C2 C3 1.426(5) . ?
C2 C5 1.423(5) . ?
C3 C4 1.500(5) . ?
C5 C6 1.499(4) . ?
C6 C7 1.394(5) . ?
C6 C11 1.390(5) . ?
C7 H7 0.9300 . ?
C7 C8 1.388(5) . ?
C8 H8 0.9300 . ?
C8 C9 1.381(6) . ?
C9 H9 0.9300 . ?
C9 C10 1.369(6) . ?
C10 H10 0.9300 . ?
C10 C11 1.389(5) . ?
C11 H11 0.9300 . ?
C12 C13 1.399(5) . ?
C12 C17 1.384(5) . ?
C13 H13 0.9300 . ?
C13 C14 1.384(5) . ?
C14 H14 0.9300 . ?
C14 C15 1.382(5) . ?
C15 H15 0.9300 . ?
C15 C16 1.382(5) . ?
C16 H16 0.9300 . ?
C16 C17 1.385(5) . ?
C17 H17 0.9300 . ?
C4 H4A 0.9600 . ?
C4 H4B 0.9600 . ?
C4 H4C 0.9600 . ?
O7 C52 1.265(5) . ?
O8 C56 1.264(5) . ?
N8 N7 1.395(5) . ?
N8 C52 1.367(5) . ?
N8 C63 1.420(6) . ?
N7 C54 1.329(7) . ?
C52 C53 1.428(6) . ?
C53 C54 1.435(7) . ?
C53 C56 1.424(6) . ?
C54 C55 1.487(7) . ?
C56 C57 1.491(7) . ?
C58 H58 0.9300 . ?
C58 C59 1.393(8) . ?
C58 C57 1.375(8) . ?
C59 H59 0.9300 . ?
C59 C60 1.357(9) . ?
C60 H60 0.9300 . ?
C60 C61 1.400(10) . ?
C61 H61 0.9300 . ?
C61 C62 1.397(8) . ?
C62 H62 0.9300 . ?
C62 C57 1.407(8) . ?
C63 C64 1.400(7) . ?
C63 C68 1.384(7) . ?
C64 H64 0.9300 . ?
C64 C65 1.385(9) . ?
C65 H65 0.9300 . ?
C65 C66 1.385(8) . ?
C66 H66 0.9300 . ?
C66 C67 1.386(9) . ?
C67 H67 0.9300 . ?
C67 C68 1.377(7) . ?
C68 H68 0.9300 . ?
C55 H55A 0.9600 . ?
C55 H55B 0.9600 . ?
C55 H55C 0.9600 . ?
O5 C35 1.261(4) . ?
O6 C39 1.252(4) . ?
N6 N5 1.399(4) . ?
N6 C35 1.370(4) . ?
N6 C46 1.417(4) . ?
N5 C37 1.331(4) . ?
C35 C36 1.426(4) . ?
C36 C37 1.418(4) . ?
C36 C39 1.430(4) . ?
C37 C38 1.495(5) . ?
C39 C40 1.486(4) . ?
C40 C41 1.399(5) . ?
C40 C45 1.373(5) . ?
C41 H41 0.9300 . ?
C41 C42 1.378(6) . ?
C42 H42 0.9300 . ?
C42 C43 1.344(7) . ?
C43 H43 0.9300 . ?
C43 C44 1.361(8) . ?
C44 H44 0.9300 . ?
C44 C45 1.398(6) . ?
C45 H45 0.9300 . ?
C46 C51 1.385(5) . ?
C46 C47 1.394(5) . ?
C51 H51 0.9300 . ?
C51 C50 1.385(5) . ?
C50 H50 0.9300 . ?
C50 C49 1.382(6) . ?
C49 H49 0.9300 . ?
C49 C48 1.378(5) . ?
C48 H48 0.9300 . ?
C48 C47 1.386(5) . ?
C47 H47 0.9300 . ?
C38 H38A 0.9600 . ?
C38 H38B 0.9600 . ?
C38 H38C 0.9600 . ?
O3 C18 1.253(4) . ?
O4 C22 1.259(4) . ?
N4 N3 1.390(4) . ?
N4 C18 1.370(4) . ?
N4 C29 1.420(4) . ?
N3 C20 1.319(4) . ?
C18 C19 1.436(5) . ?
C19 C20 1.431(5) . ?
C19 C22 1.415(5) . ?
C20 C21 1.495(5) . ?
C22 C23 1.495(5) . ?
C23 C24 1.390(6) . ?
C23 C28 1.382(6) . ?
C24 H24 0.9300 . ?
C24 C25 1.389(6) . ?
C25 H25 0.9300 . ?
C25 C26 1.384(8) . ?
C26 H26 0.9300 . ?
C26 C27 1.376(7) . ?
C27 H27 0.9300 . ?
C27 C28 1.398(6) . ?
C28 H28 0.9300 . ?
C29 C30 1.381(5) . ?
C29 C34 1.387(5) . ?
C30 H30 0.9300 . ?
C30 C31 1.395(5) . ?
C31 H31 0.9300 . ?
C31 C32 1.382(6) . ?
C32 H32 0.9300 . ?
C32 C33 1.375(5) . ?
C33 H33 0.9300 . ?
C33 C34 1.394(5) . ?
C34 H34 0.9300 . ?
C21 H21A 0.9600 . ?
C21 H21B 0.9600 . ?
C21 H21C 0.9600 . ?
C1S C2S 1.448(6) . ?
C1S N1S 1.132(5) . ?
C2S H2SA 0.9600 . ?
C2S H2SB 0.9600 . ?
C2S H2SC 0.9600 . ?
N2S C3S 1.149(2) . ?
C3S C4S 1.447(7) . ?
C4S H4SA 0.9600 . ?
C4S H4SB 0.9600 . ?
C4S H4SC 0.9600 . ?
O8A C56A 1.266(14) . ?
N8A N7A 1.434(16) . ?
N8A C52A 1.356(16) . ?
N8A C63A 1.40(2) . ?
C56A C53A 1.38(3) . ?
C56A C57A 1.51(2) . ?
N7A C54A 1.326(17) . ?
C52A O7A 1.271(15) . ?
C52A C53A 1.412(17) . ?
C64A H64A 0.9300 . ?
C64A C65A 1.3900 . ?
C64A C63A 1.3900 . ?
C65A H65A 0.9300 . ?
C65A C66A 1.3900 . ?
C66A H66A 0.9300 . ?
C66A C67A 1.3900 . ?
C67A H67A 0.9300 . ?
C67A C68A 1.3900 . ?
C68A H68A 0.9300 . ?
C68A C63A 1.3900 . ?
C55A H55D 0.9600 . ?
C55A H55E 0.9600 . ?
C55A H55F 0.9600 . ?
C55A C54A 1.492(17) . ?
C53A C54A 1.432(18) . ?
C60A H60A 0.9300 . ?
C60A C59A 1.3900 . ?
C60A C61A 1.3900 . ?
C59A H59A 0.9300 . ?
C59A C58A 1.3900 . ?
C58A H58A 0.9300 . ?
C58A C57A 1.3900 . ?
C57A C62A 1.3900 . ?
C62A H62A 0.9300 . ?
C62A C61A 1.3900 . ?
C61A H61A 0.9300 . ?
N2SA C3SA 1.1516(13) . ?
C3SA C4SA 1.4544(18) . ?
C4SA H4SD 0.9600 . ?
C4SA H4SE 0.9600 . ?
C4SA H4SF 0.9600 . ?

loop_
_geom_torsion_atom_site_label_1
_geom_torsion_atom_site_label_2
_geom_torsion_atom_site_label_3
_geom_torsion_atom_site_label_4
_geom_torsion
_geom_torsion_site_symmetry_1
_geom_torsion_site_symmetry_2
_geom_torsion_site_symmetry_3
_geom_torsion_site_symmetry_4
_geom_torsion_publ_flag
Eu1 O1 C1 N2 -164.1(2) . . . . ?
Eu1 O1 C1 C2 16.6(5) . . . . ?
Eu1 O2 C5 C2 3.3(5) . . . . ?
Eu1 O2 C5 C6 -177.1(2) . . . . ?
Eu1 O7 C52 N8 -143.6(4) . . . . ?
Eu1 O7 C52 C53 35.8(7) . . . . ?
Eu1 O8 C56 C53 -14.2(7) . . . . ?
Eu1 O8 C56 C57 161.9(4) . . . . ?
Eu1 O5 C35 N6 -150.3(2) . . . . ?
Eu1 O5 C35 C36 32.3(5) . . . . ?
Eu1 O6 C39 C36 -14.8(5) . . . . ?
Eu1 O6 C39 C40 167.6(2) . . . . ?
Eu1 C35 C36 C37 -160.6(2) . . . . ?
Eu1 C35 C36 C39 23.0(3) . . . . ?
Eu1 O3 C18 N4 -152.2(3) 4_576 . . . ?
Eu1 O3 C18 C19 29.2(5) 4_576 . . . ?
Eu1 O4 C22 C19 -7.9(5) 4_576 . . . ?
Eu1 O4 C22 C23 172.2(2) 4_576 . . . ?
Eu1 O8A C56A C53A 32(3) . . . . ?
Eu1 O8A C56A C57A -147.5(13) . . . . ?
Ag1 N5 C37 C36 -175.5(2) . . . . ?
Ag1 N5 C37 C38 9.5(5) . . . . ?
Ag1 N3 C20 C19 154.6(3) . . . . ?
Ag1 N3 C20 C21 -22.9(5) . . . . ?
O1 C1 C2 C3 179.5(3) . . . . ?
O1 C1 C2 C5 2.2(6) . . . . ?
O2 C5 C6 C7 -48.7(4) . . . . ?
O2 C5 C6 C11 122.7(4) . . . . ?
N2 N1 C3 C2 0.1(4) . . . . ?
N2 N1 C3 C4 -177.3(3) . . . . ?
N2 C1 C2 C3 0.1(4) . . . . ?
N2 C1 C2 C5 -177.2(3) . . . . ?
N2 C12 C13 C14 177.7(3) . . . . ?
N2 C12 C17 C16 -177.9(3) . . . . ?
N1 N2 C1 O1 -179.5(3) . . . . ?
N1 N2 C1 C2 -0.1(4) . . . . ?
N1 N2 C12 C13 170.5(3) . . . . ?
N1 N2 C12 C17 -10.2(5) . . . . ?
C1 N2 N1 C3 -0.1(4) . . . . ?
C1 N2 C12 C13 -18.5(5) . . . . ?
C1 N2 C12 C17 160.7(3) . . . . ?
C1 C2 C3 N1 -0.2(4) . . . . ?
C1 C2 C3 C4 177.0(4) . . . . ?
C1 C2 C5 O2 -11.9(5) . . . . ?
C1 C2 C5 C6 168.4(3) . . . . ?
C2 C5 C6 C7 131.0(4) . . . . ?
C2 C5 C6 C11 -57.6(5) . . . . ?
C3 C2 C5 O2 171.7(4) . . . . ?
C3 C2 C5 C6 -8.0(6) . . . . ?
C5 C2 C3 N1 176.6(4) . . . . ?
C5 C2 C3 C4 -6.2(7) . . . . ?
C5 C6 C7 C8 173.6(3) . . . . ?
C5 C6 C11 C10 -171.0(3) . . . . ?
C6 C7 C8 C9 -3.7(6) . . . . ?
C7 C6 C11 C10 0.3(6) . . . . ?
C7 C8 C9 C10 3.0(7) . . . . ?
C8 C9 C10 C11 -0.5(6) . . . . ?
C9 C10 C11 C6 -1.1(6) . . . . ?
C11 C6 C7 C8 2.1(6) . . . . ?
C12 N2 N1 C3 172.4(3) . . . . ?
C12 N2 C1 O1 9.0(5) . . . . ?
C12 N2 C1 C2 -171.6(3) . . . . ?
C12 C13 C14 C15 0.2(6) . . . . ?
C13 C12 C17 C16 1.3(6) . . . . ?
C13 C14 C15 C16 1.2(6) . . . . ?
C14 C15 C16 C17 -1.4(6) . . . . ?
C15 C16 C17 C12 0.1(6) . . . . ?
C17 C12 C13 C14 -1.5(5) . . . . ?
O7 C52 C53 C54 178.7(5) . . . . ?
O7 C52 C53 C56 -9.8(8) . . . . ?
O8 C56 C57 C58 -50.7(7) . . . . ?
O8 C56 C57 C62 129.7(5) . . . . ?
N8 N7 C54 C53 -2.2(6) . . . . ?
N8 N7 C54 C55 -178.3(5) . . . . ?
N8 C52 C53 C54 -1.8(5) . . . . ?
N8 C52 C53 C56 169.6(4) . . . . ?
N8 C63 C64 C65 -177.1(5) . . . . ?
N8 C63 C68 C67 177.2(5) . . . . ?
N7 N8 C52 O7 -179.9(4) . . . . ?
N7 N8 C52 C53 0.6(5) . . . . ?
N7 N8 C63 C64 161.5(5) . . . . ?
N7 N8 C63 C68 -17.6(7) . . . . ?
C52 N8 N7 C54 1.0(5) . . . . ?
C52 N8 C63 C64 -26.6(8) . . . . ?
C52 N8 C63 C68 154.3(5) . . . . ?
C52 C53 C54 N7 2.6(6) . . . . ?
C52 C53 C54 C55 177.8(6) . . . . ?
C52 C53 C56 O8 -2.0(7) . . . . ?
C52 C53 C56 C57 -177.7(4) . . . . ?
C53 C56 C57 C58 125.3(6) . . . . ?
C53 C56 C57 C62 -54.3(7) . . . . ?
C54 C53 C56 O8 167.1(5) . . . . ?
C54 C53 C56 C57 -8.6(8) . . . . ?
C56 C53 C54 N7 -167.9(5) . . . . ?
C56 C53 C54 C55 7.4(11) . . . . ?
C58 C59 C60 C61 1.1(10) . . . . ?
C59 C58 C57 C56 -175.7(5) . . . . ?
C59 C58 C57 C62 3.9(9) . . . . ?
C59 C60 C61 C62 1.1(10) . . . . ?
C60 C61 C62 C57 -0.8(9) . . . . ?
C61 C62 C57 C56 177.9(5) . . . . ?
C61 C62 C57 C58 -1.6(8) . . . . ?
C63 N8 N7 C54 174.3(5) . . . . ?
C63 N8 C52 O7 7.8(8) . . . . ?
C63 N8 C52 C53 -171.7(4) . . . . ?
C63 C64 C65 C66 0.0(9) . . . . ?
C64 C63 C68 C67 -1.9(8) . . . . ?
C64 C65 C66 C67 -2.0(8) . . . . ?
C65 C66 C67 C68 2.1(8) . . . . ?
C66 C67 C68 C63 -0.2(8) . . . . ?
C68 C63 C64 C65 2.0(9) . . . . ?
O5 C35 C36 C37 -179.4(3) . . . . ?
O5 C35 C36 C39 4.2(6) . . . . ?
O6 C39 C40 C41 -38.3(4) . . . . ?
O6 C39 C40 C45 135.7(4) . . . . ?
N6 N5 C37 C36 1.3(4) . . . . ?
N6 N5 C37 C38 -173.8(3) . . . . ?
N6 C35 C36 C37 2.9(4) . . . . ?
N6 C35 C36 C39 -173.5(3) . . . . ?
N6 C46 C51 C50 177.9(3) . . . . ?
N6 C46 C47 C48 -176.3(3) . . . . ?
N5 N6 C35 Eu1 143.0(4) . . . . ?
N5 N6 C35 O5 179.8(3) . . . . ?
N5 N6 C35 C36 -2.3(4) . . . . ?
N5 N6 C46 C51 39.9(4) . . . . ?
N5 N6 C46 C47 -142.8(3) . . . . ?
C35 N6 N5 Ag1 177.5(2) . . . . ?
C35 N6 N5 C37 0.7(4) . . . . ?
C35 N6 C46 C51 -137.1(3) . . . . ?
C35 N6 C46 C47 40.2(5) . . . . ?
C35 C36 C37 N5 -2.6(4) . . . . ?
C35 C36 C37 C38 171.5(4) . . . . ?
C35 C36 C39 O6 -14.5(5) . . . . ?
C35 C36 C39 C40 163.0(3) . . . . ?
C36 C39 C40 C41 144.1(3) . . . . ?
C36 C39 C40 C45 -41.9(5) . . . . ?
C37 C36 C39 O6 170.2(3) . . . . ?
C37 C36 C39 C40 -12.3(6) . . . . ?
C39 C36 C37 N5 173.2(3) . . . . ?
C39 C36 C37 C38 -12.7(7) . . . . ?
C39 C40 C41 C42 174.6(3) . . . . ?
C39 C40 C45 C44 -175.4(4) . . . . ?
C40 C41 C42 C43 0.2(6) . . . . ?
C41 C40 C45 C44 -1.6(6) . . . . ?
C41 C42 C43 C44 0.3(7) . . . . ?
C42 C43 C44 C45 -1.5(8) . . . . ?
C43 C44 C45 C40 2.1(7) . . . . ?
C45 C40 C41 C42 0.4(6) . . . . ?
C46 N6 N5 Ag1 0.1(4) . . . . ?
C46 N6 N5 C37 -176.8(3) . . . . ?
C46 N6 C35 Eu1 -39.7(6) . . . . ?
C46 N6 C35 O5 -2.9(5) . . . . ?
C46 N6 C35 C36 175.1(3) . . . . ?
C46 C51 C50 C49 -1.9(6) . . . . ?
C51 C46 C47 C48 0.9(5) . . . . ?
C51 C50 C49 C48 1.5(6) . . . . ?
C50 C49 C48 C47 0.0(7) . . . . ?
C49 C48 C47 C46 -1.3(6) . . . . ?
C47 C46 C51 C50 0.6(5) . . . . ?
O3 C18 C19 C20 179.8(4) . . . . ?
O3 C18 C19 C22 -0.6(6) . . . . ?
O4 C22 C23 C24 -54.9(5) . . . . ?
O4 C22 C23 C28 120.2(4) . . . . ?
N4 N3 C20 C19 0.8(4) . . . . ?
N4 N3 C20 C21 -176.6(3) . . . . ?
N4 C18 C19 C20 1.0(4) . . . . ?
N4 C18 C19 C22 -179.4(3) . . . . ?
N4 C29 C30 C31 -175.7(4) . . . . ?
N4 C29 C34 C33 176.9(3) . . . . ?
N3 N4 C18 O3 -179.4(3) . . . . ?
N3 N4 C18 C19 -0.5(4) . . . . ?
N3 N4 C29 C30 -143.6(3) . . . . ?
N3 N4 C29 C34 38.0(4) . . . . ?
C18 N4 N3 Ag1 -158.2(2) . . . . ?
C18 N4 N3 C20 -0.2(4) . . . . ?
C18 N4 C29 C30 45.8(5) . . . . ?
C18 N4 C29 C34 -132.6(4) . . . . ?
C18 C19 C20 N3 -1.1(4) . . . . ?
C18 C19 C20 C21 175.9(4) . . . . ?
C18 C19 C22 O4 -10.9(6) . . . . ?
C18 C19 C22 C23 168.9(3) . . . . ?
C19 C22 C23 C24 125.3(4) . . . . ?
C19 C22 C23 C28 -59.6(5) . . . . ?
C20 C19 C22 O4 168.6(4) . . . . ?
C20 C19 C22 C23 -11.6(6) . . . . ?
C22 C19 C20 N3 179.2(4) . . . . ?
C22 C19 C20 C21 -3.7(7) . . . . ?
C22 C23 C24 C25 176.1(4) . . . . ?
C22 C23 C28 C27 -175.0(4) . . . . ?
C23 C24 C25 C26 -1.5(8) . . . . ?
C24 C23 C28 C27 0.0(6) . . . . ?
C24 C25 C26 C27 1.0(8) . . . . ?
C25 C26 C27 C28 0.0(8) . . . . ?
C26 C27 C28 C23 -0.5(7) . . . . ?
C28 C23 C24 C25 1.0(7) . . . . ?
C29 N4 N3 Ag1 29.8(4) . . . . ?
C29 N4 N3 C20 -172.1(3) . . . . ?
C29 N4 C18 O3 -8.2(6) . . . . ?
C29 N4 C18 C19 170.7(3) . . . . ?
C29 C30 C31 C32 -1.3(6) . . . . ?
C30 C29 C34 C33 -1.5(5) . . . . ?
C30 C31 C32 C33 -1.4(7) . . . . ?
C31 C32 C33 C34 2.7(6) . . . . ?
C32 C33 C34 C29 -1.3(5) . . . . ?
C34 C29 C30 C31 2.7(6) . . . . ?
O8A C56A C53A C52A -10(4) . . . . ?
O8A C56A C53A C54A 171(2) . . . . ?
O8A C56A C57A C58A -36(2) . . . . ?
O8A C56A C57A C62A 139.0(16) . . . . ?
N8A N7A C54A C55A -175.3(19) . . . . ?
N8A N7A C54A C53A -3(3) . . . . ?
N8A C52A O7A Eu1 170.9(15) . . . . ?
N8A C52A C53A C56A 179(2) . . . . ?
N8A C52A C53A C54A -1(3) . . . . ?
C56A C53A C54A N7A -178(2) . . . . ?
C56A C53A C54A C55A -8(5) . . . . ?
C56A C57A C62A C61A -175.0(17) . . . . ?
N7A N8A C52A O7A -177.2(19) . . . . ?
N7A N8A C52A C53A -1(2) . . . . ?
N7A N8A C63A C64A -163.1(15) . . . . ?
N7A N8A C63A C68A 18(2) . . . . ?
C52A N8A N7A C54A 2(2) . . . . ?
C52A N8A C63A C64A 26(3) . . . . ?
C52A N8A C63A C68A -153.6(17) . . . . ?
C52A C53A C54A N7A 3(3) . . . . ?
C52A C53A C54A C55A 172(3) . . . . ?
C57 C58 C59 C60 -3.6(10) . . . . ?
C64A C65A C66A C67A 0.0 . . . . ?
C65A C64A C63A N8A -179.2(18) . . . . ?
C65A C64A C63A C68A 0.0 . . . . ?
C65A C66A C67A C68A 0.0 . . . . ?
C66A C67A C68A C63A 0.0 . . . . ?
C67A C68A C63A N8A 179.3(16) . . . . ?
C67A C68A C63A C64A 0.0 . . . . ?
C63A N8A N7A C54A -170(2) . . . . ?
C63A N8A C52A O7A -5(3) . . . . ?
C63A N8A C52A C53A 171.5(19) . . . . ?
C63A C64A C65A C66A 0.0 . . . . ?
O7A C52A C53A C56A -4(4) . . . . ?
O7A C52A C53A C54A 175(2) . . . . ?
C53A C56A C57A C58A 144.3(19) . . . . ?
C53A C56A C57A C62A -41(3) . . . . ?
C53A C52A O7A Eu1 -5(4) . . . . ?
C60A C59A C58A C57A 0.0 . . . . ?
C59A C60A C61A C62A 0.0 . . . . ?
C59A C58A C57A C56A 174.9(17) . . . . ?
C59A C58A C57A C62A 0.0 . . . . ?
C58A C57A C62A C61A 0.0 . . . . ?
C57A C56A C53A C52A 170(2) . . . . ?
C57A C56A C53A C54A -9(4) . . . . ?
C57A C62A C61A C60A 0.0 . . . . ?
C61A C60A C59A C58A 0.0 . . . . ?
